data_2022194
loop_
_publ_author_name
'Yang, Dong-Dong'
'Lu, Li-Ping'
'Zhu, Miao-Li'

_publ_section_title
;
 A new family of lanthanide coordination polymers based on
 3,3'-[(5-carboxylato-1,3-phenylene)bis(oxy)]dibenzoate: synthesis,
 crystal structures and magnetic and luminescence properties
;
_journal_coeditor_code UK3197
_journal_issue 8
_journal_name_full 'Acta Crystallographica Section C'
_journal_page_first
;
;
_journal_paper_doi 10.1107/S2053229620009547
_journal_volume 76
_journal_year 2020
_chemical_formula_iupac '[Gd (C21 H11 O8) (C3 H7 N O)2]'
_chemical_formula_moiety 'C27 H25 Gd N2 O10'
_chemical_formula_sum 'C27 H25 Gd N2 O10'
_chemical_formula_weight 694.74
_chemical_name_systematic
Poly[{\m~5~-3,3-[(5-carboxylato-1,3-phenylene)bis(oxy)]dibenzoato-\k^6^<i>O</i>^1^:<i>O</i>^1'^:<i>O</i>^3^,<i>O</i>^3'^:<i>O</i>^5^:<i>O</i>^5'^}bis(<i>N</i>,<i>N</i>-dimethylformamide-\k<i>O</i>)gadolinium(III)]
_space_group_crystal_system triclinic
_space_group_IT_number 2
_space_group_name_Hall '-P 1'
_space_group_name_H-M_alt 'P -1'
_atom_sites_solution_hydrogens geom
_audit_creation_method SHELXL-2018/3
_cell_angle_alpha 100.12(3)
_cell_angle_beta 103.89(3)
_cell_angle_gamma 101.79(3)
_cell_formula_units_Z 2
_cell_length_a 10.722(2)
_cell_length_b 10.870(2)
_cell_length_c 12.949(3)
_cell_measurement_reflns_used 9862
_cell_measurement_temperature 293(2)
_cell_measurement_theta_max 28.28
_cell_measurement_theta_min 3.37
_cell_volume 1393.5(6)
_computing_cell_refinement
;
SAINT (Bruker, 2009)
;
_computing_data_collection
;
APEX2 (Bruker, 2009)
;
_computing_data_reduction
;
SAINT (Bruker, 2009)
;
_computing_molecular_graphics
;
SHELXTL (Sheldrick 2008)
;
_computing_publication_material
;
SHELXTL (Sheldrick 2008)
;
_computing_structure_refinement
;
SHELXL2018 (Sheldrick, 2015)
;
_computing_structure_solution
;
SHELXS97 (Sheldrick 2008)
;
_diffrn_ambient_temperature 293(2)
_diffrn_measured_fraction_theta_full 0.996
_diffrn_measured_fraction_theta_max 0.996
_diffrn_measurement_device_type 'Bruker APEXII CCD'
_diffrn_measurement_method '\f and \w scans'
_diffrn_radiation_type MoK\a
_diffrn_radiation_wavelength 0.71073
_diffrn_reflns_av_R_equivalents 0.0465
_diffrn_reflns_av_unetI/netI 0.0460
_diffrn_reflns_limit_h_max 12
_diffrn_reflns_limit_h_min -11
_diffrn_reflns_limit_k_max 12
_diffrn_reflns_limit_k_min -12
_diffrn_reflns_limit_l_max 15
_diffrn_reflns_limit_l_min -15
_diffrn_reflns_number 16278
_diffrn_reflns_theta_full 25.069
_diffrn_reflns_theta_max 25.069
_diffrn_reflns_theta_min 2.886
_exptl_absorpt_coefficient_mu 2.439
_exptl_absorpt_correction_T_max 0.746
_exptl_absorpt_correction_T_min 0.581
_exptl_absorpt_correction_type multi-scan
_exptl_absorpt_process_details
;
(SADABS; Bruker, 2001)
;
_exptl_crystal_colour colourless
_exptl_crystal_density_diffrn 1.656
_exptl_crystal_description block
_exptl_crystal_F_000 690
_exptl_crystal_size_max 0.280
_exptl_crystal_size_mid 0.250
_exptl_crystal_size_min 0.210
_refine_diff_density_max 1.680
_refine_diff_density_min -1.254
_refine_ls_extinction_method none
_refine_ls_goodness_of_fit_ref 1.164
_refine_ls_hydrogen_treatment constr
_refine_ls_matrix_type full
_refine_ls_number_parameters 365
_refine_ls_number_reflns 4926
_refine_ls_number_restraints 9
_refine_ls_restrained_S_all 1.163
_refine_ls_R_factor_all 0.0513
_refine_ls_R_factor_gt 0.0366
_refine_ls_shift/su_max 0.001
_refine_ls_shift/su_mean 0.000
_refine_ls_structure_factor_coef Fsqd
_refine_ls_weighting_details 'w=1/[\s^2^(Fo^2^)+(0.0167P)^2^+3.5767P] where P=(Fo^2^+2Fc^2^)/3'
_refine_ls_weighting_scheme calc
_refine_ls_wR_factor_gt 0.0694
_refine_ls_wR_factor_ref 0.0749
_reflns_number_gt 4161
_reflns_number_total 4926
_reflns_threshold_expression 'I > 2\s(I)'
_cod_data_source_file uk3197sup1.cif
_cod_data_source_block CP6-Gd
_cod_original_cell_volume 1393.4(5)
_cod_database_code 2022194
_shelx_space_group_comment
;
The symmetry employed for this shelxl refinement is uniquely defined
by the following loop, which should always be used as a source of
symmetry information in preference to the above space-group names.
They are only intended as comments.
;
_shelx_estimated_absorpt_t_min 0.548
_shelx_estimated_absorpt_t_max 0.628

loop_
_space_group_symop_operation_xyz
'x, y, z'
'-x, -y, -z'

loop_
_atom_site_type_symbol
_atom_site_label
_atom_site_fract_x
_atom_site_fract_y
_atom_site_fract_z
_atom_site_U_iso_or_equiv
_atom_site_adp_type
_atom_site_calc_flag
_atom_site_occupancy
_atom_site_disorder_assembly
_atom_site_disorder_group
O O2 0.9156(4) 0.1399(4) -0.0363(3) 0.0464(11) Uani d 1 . .
C C1 0.8615(5) 0.1659(5) 0.0370(5) 0.0329(13) Uani d 1 . .
O O1 0.8406(4) 0.0952(4) 0.1016(3) 0.0422(10) Uani d 1 . .
Gd Gd1 -0.04006(2) -0.05972(3) 0.14329(2) 0.02386(9) Uani d 1 . .
C C2 0.8178(5) 0.2887(5) 0.0493(4) 0.0253(11) Uani d 1 . .
C C3 0.7513(5) 0.3187(5) 0.1266(4) 0.0259(11) Uani d 1 . .
H H3 0.731467 0.261552 0.169533 0.031 Uiso calc 1 . .
C C4 0.7149(4) 0.4339(5) 0.1390(4) 0.0248(11) Uani d 1 . .
C C5 0.7439(5) 0.5208(5) 0.0763(4) 0.0319(12) Uani d 1 . .
H H5 0.718927 0.598141 0.085280 0.038 Uiso calc 1 . .
C C6 0.8104(6) 0.4905(5) 0.0005(5) 0.0396(14) Uani d 1 . .
H H6 0.830861 0.548432 -0.041704 0.048 Uiso calc 1 . .
C C7 0.8470(5) 0.3757(5) -0.0136(5) 0.0365(13) Uani d 1 . .
H H7 0.891340 0.356373 -0.065465 0.044 Uiso calc 1 . .
C C8 0.5653(5) 0.3843(5) 0.2448(4) 0.0264(11) Uani d 1 . .
C C9 0.4437(5) 0.3231(5) 0.1692(4) 0.0289(12) Uani d 1 . .
H H9 0.425917 0.334475 0.098089 0.035 Uiso calc 1 . .
C C10 0.3482(5) 0.2439(5) 0.2018(4) 0.0257(11) Uani d 1 . .
C C11 0.2140(5) 0.1769(5) 0.1229(4) 0.0283(12) Uani d 1 . .
C C12 0.3747(5) 0.2284(5) 0.3081(4) 0.0291(12) Uani d 1 . .
H H12 0.310031 0.177083 0.330087 0.035 Uiso calc 1 . .
C C13 0.4985(5) 0.2901(5) 0.3813(4) 0.0321(13) Uani d 1 . .
C C14 0.5952(5) 0.3678(5) 0.3507(4) 0.0301(12) Uani d 1 . .
H H14 0.678477 0.408137 0.399985 0.036 Uiso calc 1 . .
C C15 0.6381(5) 0.3259(6) 0.5650(5) 0.0404(14) Uani d 1 . .
C C16 0.6811(6) 0.4566(6) 0.6061(5) 0.0475(16) Uani d 1 . .
H H16 0.630266 0.510608 0.580358 0.057 Uiso calc 1 . .
C C17 0.8017(6) 0.5079(6) 0.6866(5) 0.0455(15) Uani d 1 . .
H H17 0.832468 0.596882 0.714731 0.055 Uiso calc 1 . .
C C18 0.8764(6) 0.4269(6) 0.7252(4) 0.0384(14) Uani d 1 . .
H H18 0.958659 0.461608 0.777365 0.046 Uiso calc 1 . .
C C19 0.8287(5) 0.2947(5) 0.6861(4) 0.0309(12) Uani d 1 . .
C C20 0.7086(5) 0.2427(6) 0.6041(4) 0.0359(13) Uani d 1 . .
H H20 0.676712 0.153774 0.576258 0.043 Uiso calc 1 . .
C C21 0.9030(5) 0.2053(6) 0.7327(4) 0.0340(13) Uani d 1 . .
O O10 -0.0297(5) 0.0688(5) 0.3199(4) 0.0684(14) Uani d 1 . .
C C25 0.0515(9) 0.1211(9) 0.4021(8) 0.096(3) Uani d 1 . .
H H25 0.119582 0.079888 0.416437 0.115 Uiso calc 1 . .
N N2 0.0689(8) 0.2194(7) 0.4755(5) 0.088(2) Uani d 1 . .
C C26 -0.0214(16) 0.3033(13) 0.4535(12) 0.175(6) Uani d 1 . .
H H26A -0.050980 0.296448 0.376087 0.263 Uiso calc 1 . .
H H26B 0.024671 0.391333 0.490383 0.263 Uiso calc 1 . .
H H26C -0.096820 0.276680 0.479573 0.263 Uiso calc 1 . .
C C27 0.1731(12) 0.2692(13) 0.5736(8) 0.162(6) Uani d 1 . .
H H27A 0.234956 0.216458 0.576706 0.244 Uiso calc 1 . .
H H27B 0.137379 0.268961 0.634817 0.244 Uiso calc 1 . .
H H27C 0.217855 0.356171 0.576022 0.244 Uiso calc 1 . .
O O9 -0.2493(4) -0.1390(4) 0.1823(3) 0.0448(10) Uani d 1 . .
C C22 -0.3356(6) -0.0828(7) 0.1883(6) 0.0557(18) Uani d 1 . .
H H22 -0.316042 0.003335 0.184426 0.067 Uiso calc 1 . .
C C23 -0.4942(8) -0.2670(8) 0.1950(9) 0.101(3) Uani d 1 . .
H H23A -0.499718 -0.316525 0.124242 0.152 Uiso calc 1 . .
H H23B -0.580011 -0.285702 0.207667 0.152 Uiso calc 1 . .
H H23C -0.431324 -0.289203 0.250335 0.152 Uiso calc 1 . .
C C24 -0.5492(8) -0.0560(9) 0.2027(11) 0.125(4) Uani d 1 . .
H H24A -0.530692 -0.004765 0.275669 0.188 Uiso calc 1 . .
H H24B -0.636179 -0.114358 0.181744 0.188 Uiso calc 1 . .
H H24C -0.545854 -0.000317 0.153010 0.188 Uiso calc 1 . .
N N1 -0.4511(5) -0.1293(5) 0.1994(5) 0.0579(15) Uani d 1 . .
O O3 0.6597(3) 0.4746(3) 0.2209(3) 0.0355(9) Uani d 1 . .
O O4 0.1273(3) 0.1228(3) 0.1611(3) 0.0383(9) Uani d 1 . .
O O5 0.1992(4) 0.1788(4) 0.0242(3) 0.0404(10) Uani d 1 . .
O O6 0.5150(4) 0.2684(5) 0.4856(3) 0.0542(12) Uani d 1 . .
O O7 0.8446(4) 0.0884(4) 0.7178(3) 0.0452(10) Uani d 1 . .
O O8 1.0219(3) 0.2515(4) 0.7906(3) 0.0422(10) Uani d 1 . .

loop_
_atom_site_aniso_label
_atom_site_aniso_U_11
_atom_site_aniso_U_22
_atom_site_aniso_U_33
_atom_site_aniso_U_12
_atom_site_aniso_U_13
_atom_site_aniso_U_23
O2 0.044(2) 0.060(3) 0.045(2) 0.032(2) 0.021(2) 0.005(2)
C1 0.020(3) 0.037(3) 0.040(3) 0.015(2) 0.002(2) 0.006(3)
O1 0.038(2) 0.033(2) 0.070(3) 0.0243(19) 0.022(2) 0.024(2)
Gd1 0.01894(13) 0.02578(14) 0.02659(14) 0.00730(10) 0.00429(10) 0.00676(10)
C2 0.019(2) 0.025(3) 0.031(3) 0.006(2) 0.006(2) 0.004(2)
C3 0.026(3) 0.025(3) 0.026(3) 0.002(2) 0.009(2) 0.007(2)
C4 0.017(2) 0.026(3) 0.027(3) 0.004(2) 0.003(2) -0.001(2)
C5 0.036(3) 0.024(3) 0.039(3) 0.012(2) 0.013(3) 0.009(2)
C6 0.053(4) 0.029(3) 0.045(4) 0.012(3) 0.022(3) 0.018(3)
C7 0.042(3) 0.037(3) 0.038(3) 0.009(3) 0.023(3) 0.012(3)
C8 0.020(3) 0.025(3) 0.032(3) 0.006(2) 0.011(2) -0.002(2)
C9 0.028(3) 0.028(3) 0.029(3) 0.007(2) 0.007(2) 0.003(2)
C10 0.025(3) 0.021(3) 0.033(3) 0.013(2) 0.008(2) 0.005(2)
C11 0.024(3) 0.021(3) 0.031(3) 0.003(2) -0.002(2) 0.001(2)
C12 0.021(3) 0.032(3) 0.038(3) 0.009(2) 0.007(2) 0.015(2)
C13 0.026(3) 0.041(3) 0.031(3) 0.015(3) 0.002(2) 0.016(3)
C14 0.017(3) 0.032(3) 0.033(3) 0.003(2) -0.001(2) 0.003(2)
C15 0.033(3) 0.060(4) 0.032(3) 0.015(3) 0.003(3) 0.023(3)
C16 0.051(4) 0.055(4) 0.046(4) 0.034(3) 0.009(3) 0.019(3)
C17 0.058(4) 0.039(3) 0.042(4) 0.027(3) 0.010(3) 0.007(3)
C18 0.038(3) 0.043(3) 0.030(3) 0.013(3) -0.002(3) 0.011(3)
C19 0.028(3) 0.040(3) 0.027(3) 0.011(3) 0.005(2) 0.016(3)
C20 0.034(3) 0.041(3) 0.033(3) 0.009(3) 0.006(3) 0.014(3)
C21 0.029(3) 0.040(3) 0.032(3) 0.009(3) 0.005(3) 0.011(3)
O10 0.057(3) 0.096(4) 0.034(3) 0.012(3) 0.007(2) -0.015(3)
C25 0.082(7) 0.102(7) 0.075(6) -0.017(6) 0.034(5) -0.022(6)
N2 0.108(6) 0.078(5) 0.049(4) -0.024(4) 0.034(4) -0.016(4)
C26 0.244(16) 0.153(12) 0.196(14) 0.092(11) 0.135(12) 0.066(11)
C27 0.145(10) 0.205(13) 0.065(6) -0.051(9) 0.026(6) -0.036(7)
O9 0.031(2) 0.057(3) 0.062(3) 0.021(2) 0.025(2) 0.028(2)
C22 0.046(4) 0.054(4) 0.084(5) 0.017(3) 0.033(4) 0.034(4)
C23 0.062(5) 0.062(5) 0.186(11) 0.009(4) 0.058(6) 0.025(6)
C24 0.068(6) 0.085(7) 0.244(14) 0.042(5) 0.076(8) 0.025(8)
N1 0.034(3) 0.059(4) 0.088(4) 0.018(3) 0.032(3) 0.009(3)
O3 0.035(2) 0.0247(19) 0.044(2) -0.0014(17) 0.0237(18) -0.0038(17)
O4 0.0221(19) 0.035(2) 0.051(2) -0.0043(17) 0.0045(18) 0.0142(19)
O5 0.030(2) 0.043(2) 0.032(2) -0.0009(18) -0.0045(17) -0.0007(18)
O6 0.029(2) 0.087(3) 0.042(2) 0.005(2) -0.0043(19) 0.036(2)
O7 0.037(2) 0.035(2) 0.052(3) 0.0058(19) -0.0084(19) 0.015(2)
O8 0.025(2) 0.039(2) 0.057(3) 0.0052(18) -0.0037(19) 0.023(2)

loop_
_atom_type_symbol
_atom_type_description
_atom_type_scat_dispersion_real
_atom_type_scat_dispersion_imag
_atom_type_scat_source
C C 0.0033 0.0016 'International Tables Vol C Tables 4.2.6.8 and 6.1.1.4'
H H 0.0000 0.0000 'International Tables Vol C Tables 4.2.6.8 and 6.1.1.4'
Gd Gd -0.1653 3.9035 'International Tables Vol C Tables 4.2.6.8 and 6.1.1.4'
N N 0.0061 0.0033 'International Tables Vol C Tables 4.2.6.8 and 6.1.1.4'
O O 0.0106 0.0060 'International Tables Vol C Tables 4.2.6.8 and 6.1.1.4'

loop_
_geom_angle_atom_site_label_1
_geom_angle_atom_site_label_2
_geom_angle_atom_site_label_3
_geom_angle_site_symmetry_1
_geom_angle_site_symmetry_3
_geom_angle
_geom_angle_publ_flag
C1 O2 Gd1 . 2_655 165.1(4) ?
O2 C1 O1 . . 124.1(5) ?
O2 C1 C2 . . 118.3(5) ?
O1 C1 C2 . . 117.6(5) ?
C1 O1 Gd1 . 1_655 124.1(3) ?
O4 Gd1 O2 . 2_655 77.51(15) ?
O4 Gd1 O5 . 2 124.59(14) ?
O2 Gd1 O5 2_655 2 75.44(14) ?
O4 Gd1 O1 . 1_455 76.96(13) ?
O2 Gd1 O1 2_655 1_455 123.43(14) ?
O5 Gd1 O1 2 1_455 79.21(14) ?
O4 Gd1 O8 . 2_656 128.58(12) ?
O2 Gd1 O8 2_655 2_656 80.69(14) ?
O5 Gd1 O8 2 2_656 93.11(13) ?
O1 Gd1 O8 1_455 2_656 150.69(13) ?
O4 Gd1 O10 . . 78.79(16) ?
O2 Gd1 O10 2_655 . 144.76(15) ?
O5 Gd1 O10 2 . 139.80(15) ?
O1 Gd1 O10 1_455 . 75.17(16) ?
O8 Gd1 O10 2_656 . 94.35(17) ?
O4 Gd1 O9 . . 144.87(14) ?
O2 Gd1 O9 2_655 . 137.10(15) ?
O5 Gd1 O9 2 . 72.07(14) ?
O1 Gd1 O9 1_455 . 76.76(13) ?
O8 Gd1 O9 2_656 . 73.97(13) ?
O10 Gd1 O9 . . 72.25(16) ?
O4 Gd1 O7 . 2_656 77.02(13) ?
O2 Gd1 O7 2_655 2_656 76.68(14) ?
O5 Gd1 O7 2 2_656 138.85(13) ?
O1 Gd1 O7 1_455 2_656 141.90(14) ?
O8 Gd1 O7 2_656 2_656 52.74(12) ?
O10 Gd1 O7 . 2_656 72.84(16) ?
O9 Gd1 O7 . 2_656 111.76(13) ?
O4 Gd1 C21 . 2_656 102.48(15) ?
O2 Gd1 C21 2_655 2_656 75.48(15) ?
O5 Gd1 C21 2 2_656 115.87(15) ?
O1 Gd1 C21 1_455 2_656 159.61(15) ?
O8 Gd1 C21 2_656 2_656 26.43(14) ?
O10 Gd1 C21 . 2_656 84.68(17) ?
O9 Gd1 C21 . 2_656 94.31(14) ?
O7 Gd1 C21 2_656 2_656 26.44(13) ?
C7 C2 C3 . . 119.4(5) ?
C7 C2 C1 . . 120.3(5) ?
C3 C2 C1 . . 120.3(5) ?
C4 C3 C2 . . 119.5(5) ?
C4 C3 H3 . . 120.2 ?
C2 C3 H3 . . 120.2 ?
C3 C4 O3 . . 122.2(5) ?
C3 C4 C5 . . 121.2(5) ?
O3 C4 C5 . . 116.3(4) ?
C6 C5 C4 . . 118.8(5) ?
C6 C5 H5 . . 120.6 ?
C4 C5 H5 . . 120.6 ?
C5 C6 C7 . . 120.9(5) ?
C5 C6 H6 . . 119.5 ?
C7 C6 H6 . . 119.5 ?
C6 C7 C2 . . 120.1(5) ?
C6 C7 H7 . . 119.9 ?
C2 C7 H7 . . 119.9 ?
C9 C8 C14 . . 122.0(5) ?
C9 C8 O3 . . 121.3(5) ?
C14 C8 O3 . . 116.5(4) ?
C8 C9 C10 . . 118.5(5) ?
C8 C9 H9 . . 120.7 ?
C10 C9 H9 . . 120.7 ?
C12 C10 C9 . . 120.6(5) ?
C12 C10 C11 . . 119.0(5) ?
C9 C10 C11 . . 120.4(5) ?
O4 C11 O5 . . 125.7(5) ?
O4 C11 C10 . . 117.1(5) ?
O5 C11 C10 . . 117.2(5) ?
C10 C12 C13 . . 119.2(5) ?
C10 C12 H12 . . 120.4 ?
C13 C12 H12 . . 120.4 ?
C14 C13 C12 . . 121.3(5) ?
C14 C13 O6 . . 123.9(5) ?
C12 C13 O6 . . 114.8(5) ?
C13 C14 C8 . . 118.4(5) ?
C13 C14 H14 . . 120.8 ?
C8 C14 H14 . . 120.8 ?
C16 C15 C20 . . 121.9(5) ?
C16 C15 O6 . . 121.6(5) ?
C20 C15 O6 . . 116.4(5) ?
C15 C16 C17 . . 119.1(5) ?
C15 C16 H16 . . 120.4 ?
C17 C16 H16 . . 120.4 ?
C18 C17 C16 . . 120.1(6) ?
C18 C17 H17 . . 119.9 ?
C16 C17 H17 . . 119.9 ?
C19 C18 C17 . . 119.9(5) ?
C19 C18 H18 . . 120.0 ?
C17 C18 H18 . . 120.0 ?
C18 C19 C20 . . 120.1(5) ?
C18 C19 C21 . . 120.7(5) ?
C20 C19 C21 . . 119.1(5) ?
C15 C20 C19 . . 118.6(5) ?
C15 C20 H20 . . 120.7 ?
C19 C20 H20 . . 120.7 ?
O7 C21 O8 . . 121.7(5) ?
O7 C21 C19 . . 119.7(5) ?
O8 C21 C19 . . 118.5(5) ?
O7 C21 Gd1 . 2_656 63.6(3) ?
O8 C21 Gd1 . 2_656 58.5(3) ?
C19 C21 Gd1 . 2_656 169.8(4) ?
C25 O10 Gd1 . . 137.1(6) ?
O10 C25 N2 . . 135.1(11) ?
O10 C25 H25 . . 112.4 ?
N2 C25 H25 . . 112.4 ?
C25 N2 C27 . . 128.3(11) ?
C25 N2 C26 . . 117.0(10) ?
C27 N2 C26 . . 114.4(10) ?
N2 C26 H26A . . 109.5 ?
N2 C26 H26B . . 109.5 ?
H26A C26 H26B . . 109.5 ?
N2 C26 H26C . . 109.5 ?
H26A C26 H26C . . 109.5 ?
H26B C26 H26C . . 109.5 ?
N2 C27 H27A . . 109.5 ?
N2 C27 H27B . . 109.5 ?
H27A C27 H27B . . 109.5 ?
N2 C27 H27C . . 109.5 ?
H27A C27 H27C . . 109.5 ?
H27B C27 H27C . . 109.5 ?
C22 O9 Gd1 . . 127.7(4) ?
O9 C22 N1 . . 127.4(6) ?
O9 C22 H22 . . 116.3 ?
N1 C22 H22 . . 116.3 ?
N1 C23 H23A . . 109.5 ?
N1 C23 H23B . . 109.5 ?
H23A C23 H23B . . 109.5 ?
N1 C23 H23C . . 109.5 ?
H23A C23 H23C . . 109.5 ?
H23B C23 H23C . . 109.5 ?
N1 C24 H24A . . 109.5 ?
N1 C24 H24B . . 109.5 ?
H24A C24 H24B . . 109.5 ?
N1 C24 H24C . . 109.5 ?
H24A C24 H24C . . 109.5 ?
H24B C24 H24C . . 109.5 ?
C22 N1 C24 . . 123.5(7) ?
C22 N1 C23 . . 119.5(6) ?
C24 N1 C23 . . 116.5(6) ?
C4 O3 C8 . . 118.8(4) ?
C11 O4 Gd1 . . 147.4(4) ?
C11 O5 Gd1 . 2 134.7(3) ?
C13 O6 C15 . . 118.8(4) ?
C21 O7 Gd1 . 2_656 90.0(3) ?
C21 O8 Gd1 . 2_656 95.0(3) ?

loop_
_geom_bond_atom_site_label_1
_geom_bond_atom_site_label_2
_geom_bond_site_symmetry_2
_geom_bond_distance
_geom_bond_publ_flag
O2 C1 . 1.247(6) ?
O2 Gd1 2_655 2.323(4) ?
C1 O1 . 1.259(6) ?
C1 C2 . 1.497(7) ?
O1 Gd1 1_655 2.373(3) ?
Gd1 O4 . 2.323(4) ?
Gd1 O5 2 2.371(4) ?
Gd1 O8 2_656 2.414(4) ?
Gd1 O10 . 2.426(5) ?
Gd1 O9 . 2.437(4) ?
Gd1 O7 2_656 2.526(4) ?
Gd1 C21 2_656 2.819(5) ?
C2 C7 . 1.389(7) ?
C2 C3 . 1.392(7) ?
C3 C4 . 1.380(7) ?
C3 H3 . 0.9300 ?
C4 O3 . 1.384(6) ?
C4 C5 . 1.384(7) ?
C5 C6 . 1.378(7) ?
C5 H5 . 0.9300 ?
C6 C7 . 1.379(7) ?
C6 H6 . 0.9300 ?
C7 H7 . 0.9300 ?
C8 C9 . 1.380(7) ?
C8 C14 . 1.383(7) ?
C8 O3 . 1.391(6) ?
C9 C10 . 1.394(7) ?
C9 H9 . 0.9300 ?
C10 C12 . 1.384(7) ?
C10 C11 . 1.500(7) ?
C11 O4 . 1.246(6) ?
C11 O5 . 1.255(6) ?
C12 C13 . 1.386(7) ?
C12 H12 . 0.9300 ?
C13 C14 . 1.380(7) ?
C13 O6 . 1.388(6) ?
C14 H14 . 0.9300 ?
C15 C16 . 1.365(8) ?
C15 C20 . 1.379(7) ?
C15 O6 . 1.406(7) ?
C16 C17 . 1.387(8) ?
C16 H16 . 0.9300 ?
C17 C18 . 1.384(7) ?
C17 H17 . 0.9300 ?
C18 C19 . 1.379(8) ?
C18 H18 . 0.9300 ?
C19 C20 . 1.393(7) ?
C19 C21 . 1.495(7) ?
C20 H20 . 0.9300 ?
C21 O7 . 1.255(6) ?
C21 O8 . 1.260(6) ?
O10 C25 . 1.164(9) ?
C25 N2 . 1.248(10) ?
C25 H25 . 0.9300 ?
N2 C27 . 1.409(11) ?
N2 C26 . 1.473(13) ?
C26 H26A . 0.9600 ?
C26 H26B . 0.9600 ?
C26 H26C . 0.9600 ?
C27 H27A . 0.9600 ?
C27 H27B . 0.9600 ?
C27 H27C . 0.9600 ?
O9 C22 . 1.219(7) ?
C22 N1 . 1.290(7) ?
C22 H22 . 0.9300 ?
C23 N1 . 1.460(9) ?
C23 H23A . 0.9600 ?
C23 H23B . 0.9600 ?
C23 H23C . 0.9600 ?
C24 N1 . 1.448(8) ?
C24 H24A . 0.9600 ?
C24 H24B . 0.9600 ?
C24 H24C . 0.9600 ?

loop_
_geom_torsion_atom_site_label_1
_geom_torsion_atom_site_label_2
_geom_torsion_atom_site_label_3
_geom_torsion_atom_site_label_4
_geom_torsion_site_symmetry_1
_geom_torsion_site_symmetry_2
_geom_torsion_site_symmetry_3
_geom_torsion_site_symmetry_4
_geom_torsion
_geom_torsion_publ_flag
Gd1 O2 C1 O1 2_655 . . . -24.2(19) ?
Gd1 O2 C1 C2 2_655 . . . 156.0(13) ?
O2 C1 O1 Gd1 . . . 1_655 22.3(7) ?
C2 C1 O1 Gd1 . . . 1_655 -157.8(3) ?
O2 C1 C2 C7 . . . . -5.1(7) ?
O1 C1 C2 C7 . . . . 175.0(5) ?
O2 C1 C2 C3 . . . . 176.9(5) ?
O1 C1 C2 C3 . . . . -2.9(7) ?
C7 C2 C3 C4 . . . . 0.3(7) ?
C1 C2 C3 C4 . . . . 178.3(4) ?
C2 C3 C4 O3 . . . . -173.9(4) ?
C2 C3 C4 C5 . . . . -0.3(7) ?
C3 C4 C5 C6 . . . . 0.0(8) ?
O3 C4 C5 C6 . . . . 173.9(5) ?
C4 C5 C6 C7 . . . . 0.4(8) ?
C5 C6 C7 C2 . . . . -0.4(9) ?
C3 C2 C7 C6 . . . . 0.1(8) ?
C1 C2 C7 C6 . . . . -177.9(5) ?
C14 C8 C9 C10 . . . . 0.9(7) ?
O3 C8 C9 C10 . . . . -173.4(4) ?
C8 C9 C10 C12 . . . . 0.7(7) ?
C8 C9 C10 C11 . . . . 179.2(4) ?
C12 C10 C11 O4 . . . . 8.4(7) ?
C9 C10 C11 O4 . . . . -170.1(5) ?
C12 C10 C11 O5 . . . . -170.7(5) ?
C9 C10 C11 O5 . . . . 10.8(7) ?
C9 C10 C12 C13 . . . . -1.5(7) ?
C11 C10 C12 C13 . . . . -180.0(4) ?
C10 C12 C13 C14 . . . . 0.8(8) ?
C10 C12 C13 O6 . . . . 180.0(5) ?
C12 C13 C14 C8 . . . . 0.8(8) ?
O6 C13 C14 C8 . . . . -178.4(5) ?
C9 C8 C14 C13 . . . . -1.6(8) ?
O3 C8 C14 C13 . . . . 172.9(4) ?
C20 C15 C16 C17 . . . . 2.4(9) ?
O6 C15 C16 C17 . . . . 178.2(5) ?
C15 C16 C17 C18 . . . . -0.6(9) ?
C16 C17 C18 C19 . . . . -2.2(9) ?
C17 C18 C19 C20 . . . . 3.1(9) ?
C17 C18 C19 C21 . . . . -175.4(5) ?
C16 C15 C20 C19 . . . . -1.5(9) ?
O6 C15 C20 C19 . . . . -177.4(5) ?
C18 C19 C20 C15 . . . . -1.3(8) ?
C21 C19 C20 C15 . . . . 177.2(5) ?
C18 C19 C21 O7 . . . . 161.8(5) ?
C20 C19 C21 O7 . . . . -16.7(8) ?
C18 C19 C21 O8 . . . . -15.0(8) ?
C20 C19 C21 O8 . . . . 166.5(5) ?
C18 C19 C21 Gd1 . . . 2_656 55(2) ?
C20 C19 C21 Gd1 . . . 2_656 -123(2) ?
Gd1 O10 C25 N2 . . . . 149.1(8) ?
O10 C25 N2 C27 . . . . 178.1(11) ?
O10 C25 N2 C26 . . . . -9.1(17) ?
Gd1 O9 C22 N1 . . . . 173.3(5) ?
O9 C22 N1 C24 . . . . -178.2(8) ?
O9 C22 N1 C23 . . . . -6.1(12) ?
C3 C4 O3 C8 . . . . -41.3(6) ?
C5 C4 O3 C8 . . . . 144.8(5) ?
C9 C8 O3 C4 . . . . -64.8(6) ?
C14 C8 O3 C4 . . . . 120.6(5) ?
O5 C11 O4 Gd1 . . . . 44.5(9) ?
C10 C11 O4 Gd1 . . . . -134.6(5) ?
O4 C11 O5 Gd1 . . . 2 -15.5(8) ?
C10 C11 O5 Gd1 . . . 2 163.6(3) ?
C14 C13 O6 C15 . . . . -1.5(8) ?
C12 C13 O6 C15 . . . . 179.2(5) ?
C16 C15 O6 C13 . . . . 68.0(8) ?
C20 C15 O6 C13 . . . . -116.0(6) ?
O8 C21 O7 Gd1 . . . 2_656 7.6(6) ?
C19 C21 O7 Gd1 . . . 2_656 -169.1(5) ?
O7 C21 O8 Gd1 . . . 2_656 -8.0(6) ?
C19 C21 O8 Gd1 . . . 2_656 168.7(4) ?

_cod_database_fobs_code 2022194
